data_9015466
loop_
_publ_author_name
'Steele, I. M.'

_publ_section_title
;
 Arrojadite: variations in space group and composition
 based on four new refinements
 Sample: arronpc
;
_journal_name_full 'General Meeting of the International Mineralogical Association'
_journal_page_first MO2
_journal_page_last 117
_journal_volume 18
_journal_year 2002
_chemical_compound_source 'Nickel Plate mine, South Dakota, USA'
_chemical_formula_sum 'Al Ca1.168 F2 Fe12.26 K0.908 Mg2.52 Na3.152 O48 P11.916'
_chemical_name_mineral Fluorarrojadite-(KFe)
_space_group_IT_number 15
_symmetry_space_group_name_Hall '-C 2yc'
_symmetry_space_group_name_H-M 'C 1 2/c 1'
_cell_angle_alpha 90.00
_cell_angle_beta 105.67
_cell_angle_gamma 90.00
_cell_length_a 16.506
_cell_length_b 10.036
_cell_length_c 24.723
_cell_formula_units_Z 4
_cell_volume 3943.254
_database_code_amcsd 0012655
_exptl_crystal_density_diffrn 3.542
_cod_original_sg_symbol_H-M 'C 2/c'
_cod_original_formula_sum 'Al K.908 Ca1.168 Fe12.26 Na3.152 Mg2.52 O48 F2 P11.916'
_cod_database_code 9015466

loop_
_space_group_symop_operation_xyz
x,y,z
1/2+x,1/2+y,z
x,-y,1/2+z
1/2+x,1/2-y,1/2+z
-x,y,1/2-z
1/2-x,1/2+y,1/2-z
-x,-y,-z
1/2-x,1/2-y,-z

loop_
_atom_site_aniso_label
_atom_site_aniso_U_11
_atom_site_aniso_U_22
_atom_site_aniso_U_33
_atom_site_aniso_U_12
_atom_site_aniso_U_13
_atom_site_aniso_U_23
Al 0.00940 0.00980 0.00780 0.00090 0.00250 0.00020
K 0.02630 0.04300 0.07900 0.00000 0.03160 0.00000
Ca 0.02760 0.02740 0.03550 0.01410 0.02180 0.01660
Fe 0.00670 0.02000 0.01250 0.00000 0.00740 0.00000
Na1 0.00670 0.02000 0.01250 0.00000 0.00740 0.00000
Na2 0.11300 0.01810 0.02200 0.01480 -0.02900 -0.00320
Na3 0.03800 0.01500 0.02300 0.00400 -0.00920 0.00150
Fe1 0.02080 0.03700 0.04380 0.01440 0.01850 0.02570
Mg1 0.02080 0.03700 0.04380 0.01440 0.01850 0.02570
Fe2 0.01570 0.01310 0.01110 0.00070 0.00080 0.00020
Mg2 0.01570 0.01310 0.01110 0.00070 0.00080 0.00020
Fe3 0.01280 0.01110 0.01050 0.00030 0.00100 -0.00110
Mg3 0.01280 0.01110 0.01050 0.00030 0.00100 -0.00110
Fe4 0.01370 0.01140 0.01300 -0.00190 0.00420 -0.00160
Mg4 0.01370 0.01140 0.01300 -0.00190 0.00420 -0.00160
Fe5 0.00880 0.01350 0.01060 -0.00020 0.00240 0.00020
Mg5 0.00880 0.01350 0.01060 -0.00020 0.00240 0.00020
Fe6 0.01410 0.01660 0.00970 -0.00110 0.00290 0.00080
Mg6 0.01410 0.01660 0.00970 -0.00110 0.00290 0.00080
Fe7 0.01470 0.02450 0.01130 0.00560 0.00380 -0.00130
Mg7 0.01470 0.02450 0.01130 0.00560 0.00380 -0.00130
O1 0.03800 0.04400 0.07000 -0.00700 0.00300 -0.01100
O2 0.01800 0.01600 0.02400 0.00290 0.01310 0.00270
O3 0.01600 0.01400 0.02400 0.00020 0.01170 -0.00320
O4 0.04800 0.02600 0.05200 0.01000 0.04000 0.01500
O5 0.01500 0.01600 0.02400 -0.00200 0.01090 -0.00530
O6 0.01600 0.01400 0.02400 0.00180 0.01010 0.00160
O7 0.01300 0.03500 0.01800 0.00100 -0.00010 -0.00200
O8 0.01250 0.01300 0.01290 -0.00050 0.00520 -0.00170
O9 0.01600 0.01400 0.01800 0.00040 0.00790 0.00280
O10 0.01400 0.01200 0.01300 0.00140 0.00180 0.00060
O11 0.02100 0.01800 0.01100 0.00520 0.00270 -0.00190
O12 0.01100 0.02000 0.02100 0.00120 0.00090 0.00490
O13 0.02600 0.01600 0.01100 0.00340 0.00640 -0.00060
O14 0.01700 0.01200 0.01500 0.00050 0.00600 0.00370
O15 0.01000 0.02200 0.02200 -0.00020 -0.00090 0.00370
O16 0.01300 0.01200 0.01400 0.00180 0.00270 0.00230
O17 0.04500 0.01300 0.02000 0.00200 -0.00700 -0.00030
O18 0.02100 0.02400 0.02200 0.00000 -0.00300 -0.00300
O19 0.01900 0.02400 0.02200 -0.00250 0.00830 0.00080
O20 0.03100 0.02600 0.01300 0.00200 0.00490 -0.00070
O21 0.06500 0.02700 0.01500 0.01800 -0.00900 -0.00700
O22 0.03400 0.01000 0.01400 0.00010 -0.00230 0.00010
O23 0.02200 0.02000 0.01900 0.00220 -0.00170 -0.00110
O24 0.02200 0.02100 0.03100 -0.00600 0.00000 0.00600
F 0.02700 0.02700 0.03500 0.00080 0.01010 -0.00010
P1A 0.01490 0.01210 0.02200 0.00080 0.01140 0.00300
P1B 0.00500 0.00400 0.00000 0.00000 0.00100 0.00100
P2 0.01020 0.01240 0.01190 -0.00040 0.00420 -0.00120
P3 0.00910 0.01140 0.00930 0.00120 0.00230 0.00100
P4 0.01110 0.01040 0.01000 0.00060 0.00250 0.00090
P5 0.01540 0.01170 0.01010 -0.00130 0.00150 -0.00030
P6 0.02090 0.01120 0.01190 -0.00040 -0.00150 -0.00020

loop_
_atom_site_label
_atom_site_fract_x
_atom_site_fract_y
_atom_site_fract_z
_atom_site_occupancy
_atom_site_U_iso_or_equiv
Al 0.00000 0.50000 0.00000 1.00000 0.00900
K 0.00000 0.50290 0.25000 0.90800 0.04610
Ca 0.23192 0.22110 0.48459 0.58400 0.02760
Fe 0.00000 0.07400 0.25000 0.78000 0.01210
Na1 0.00000 0.07400 0.25000 0.22000 0.01210
Na2 0.13030 0.51450 0.11992 0.99100 0.06000
Na3 0.00000 0.00000 0.00000 0.95000 0.02850
Fe1 -0.22039 0.89674 0.02629 0.48000 0.03190
Mg1 -0.22039 0.89674 0.02629 0.52000 0.03190
Fe2 0.21268 0.00732 0.26725 0.89000 0.01390
Mg2 0.21268 0.00732 0.26725 0.11000 0.01390
Fe3 0.10609 0.01445 0.13958 0.71000 0.01190
Mg3 0.10609 0.01445 0.13958 0.29000 0.01190
Fe4 0.02220 0.24976 0.40347 0.95000 0.01260
Mg4 0.02220 0.24976 0.40347 0.05000 0.01260
Fe5 0.03367 0.74347 0.40044 0.95000 0.01100
Mg5 0.03367 0.74347 0.40044 0.05000 0.01100
Fe6 0.20440 0.69978 0.35169 0.88000 0.01350
Mg6 0.20440 0.69978 0.35169 0.12000 0.01350
Fe7 0.21921 0.29450 0.34269 0.88000 0.01680
Mg7 0.21921 0.29450 0.34269 0.12000 0.01680
O1 0.18120 0.04420 0.42160 1.00000 0.05290
O2 0.11210 -0.14130 0.36300 1.00000 0.01790
O3 0.02560 0.06180 0.36750 1.00000 0.01690
O4 0.14260 0.07730 0.32100 1.00000 0.03690
O5 0.36970 0.15630 0.61300 1.00000 0.01730
O6 0.37860 -0.09720 0.60770 1.00000 0.01690
O7 0.28930 0.03710 0.52710 1.00000 0.02300
O8 0.44950 0.05540 0.55508 1.00000 0.01260
O9 -0.08450 0.83390 -0.07463 1.00000 0.01550
O10 -0.09450 0.60500 -0.03595 1.00000 0.01320
O11 -0.10840 0.81140 0.02029 1.00000 0.01690
O12 -0.22280 0.74670 -0.06270 1.00000 0.01800
O13 0.40380 0.31420 0.51222 1.00000 0.01740
O14 0.43530 0.37210 0.42072 1.00000 0.01450
O15 0.30620 0.23640 0.42260 1.00000 0.01930
O16 0.45320 0.14300 0.45170 1.00000 0.01300
O17 0.36070 0.37640 0.29100 1.00000 0.02900
O18 0.45200 0.17750 0.32930 1.00000 0.02380
O19 0.29600 0.16020 0.30590 1.00000 0.02090
O20 0.36990 0.17740 0.22960 1.00000 0.02370
O21 0.15170 0.35430 0.26280 1.00000 0.03940
O22 0.14750 0.14510 0.20548 1.00000 0.02110
O23 0.05820 0.34190 0.16520 1.00000 0.02150
O24 0.21550 0.35300 0.18210 1.00000 0.02620
F 0.26930 0.50220 0.36140 1.00000 0.02960
P1A 0.11396 0.00890 0.36659 0.76000 0.01490
P1B 0.07920 -0.00600 0.33420 0.19800 0.00300
P2 0.36946 0.03325 0.57555 1.00000 0.01130
P3 -0.12621 0.74833 -0.03851 1.00000 0.01000
P4 0.39758 0.26751 0.45243 1.00000 0.01060
P5 0.37030 0.22356 0.28814 1.00000 0.01280
P6 0.14239 0.29777 0.20441 1.00000 0.01580

loop_
_cod_related_entry_id
_cod_related_entry_database
_cod_related_entry_code
1 AMCSD 0012655
